data_7715538
loop_
_publ_author_name
'Halcrow, Malcolm A.'
'Vasili, Hari Babu'
'Pask, Christopher M.'
'Kulak, Alexander N.'
'Cespedes, Oscar'

_publ_section_title
;
 Activating a high-spin iron(II) complex to thermal spin-crossover with an
 inert non-isomorphous molecular dopant.
;
_journal_issue 16
_journal_name_full 'Dalton transactions (Cambridge, England : 2003)'
_journal_page_first 6983
_journal_page_last 6992
_journal_paper_doi 10.1039/d4dt00443d
_journal_volume 53
_journal_year 2024
_chemical_formula_moiety 'C22 H18 Fe N10, 2(F6 P)'
_chemical_formula_sum 'C22 H18 F12 Fe N10 P2'
_chemical_formula_weight 768.25
_chemical_name_systematic
;
Bis-[2,6-dipyrazol-1-ylpyridine]iron(II) di(hexafluorophosphate)
;
_space_group_crystal_system monoclinic
_space_group_IT_number 15
_space_group_name_Hall '-C 2yc'
_space_group_name_H-M_alt 'C 1 2/c 1'
_atom_sites_solution_hydrogens geom
_audit_creation_date 2024-02-13
_audit_creation_method
;
Olex2 1.5
(compiled 2021.07.19 svn.r715e62df for OlexSys, GUI svn.r6383)
;
_audit_update_record
;
2024-02-13 deposited with the CCDC.	2024-03-26 downloaded from the CCDC.
;
_cell_angle_alpha 90
_cell_angle_beta 98.792(2)
_cell_angle_gamma 90
_cell_formula_units_Z 4
_cell_length_a 14.6500(5)
_cell_length_b 9.4890(4)
_cell_length_c 20.6037(5)
_cell_measurement_reflns_used 10906
_cell_measurement_temperature 300(2)
_cell_measurement_theta_max 27.49
_cell_measurement_theta_min 2.81
_cell_volume 2830.54(17)
_computing_cell_refinement 'DENZO-SMN (Otwinowski & Minor, 1996)'
_computing_data_collection 'COLLECT (Nonius, 1999)'
_computing_data_reduction 'DENZO-SMN (Otwinowski & Minor, 1996)'
_computing_molecular_graphics 'XSEED (Barbour, 2020)'
_computing_publication_material 'Olex2 1.5 (Dolomanov et al., 2009)'
_computing_structure_refinement 'SHELXL 2018/3 (Sheldrick, 2015)'
_computing_structure_solution 'SHELX-TL (Sheldrick, 2015)'
_diffrn_ambient_temperature 300.15
_diffrn_detector_area_resol_mean 9.091
_diffrn_measured_fraction_theta_full 0.995
_diffrn_measured_fraction_theta_max 0.994
_diffrn_measurement_device_type 'Nonius KappaCCD diffractometer'
_diffrn_measurement_method 'Area detector scans'
_diffrn_radiation_source 'fine-focus sealed tube'
_diffrn_radiation_type MoK\a
_diffrn_radiation_wavelength 0.71073
_diffrn_reflns_av_R_equivalents 0.0427
_diffrn_reflns_av_unetI/netI 0.0363
_diffrn_reflns_Laue_measured_fraction_full 0.995
_diffrn_reflns_Laue_measured_fraction_max 0.994
_diffrn_reflns_limit_h_max 18
_diffrn_reflns_limit_h_min -18
_diffrn_reflns_limit_k_max 12
_diffrn_reflns_limit_k_min -11
_diffrn_reflns_limit_l_max 26
_diffrn_reflns_limit_l_min -26
_diffrn_reflns_number 10906
_diffrn_reflns_point_group_measured_fraction_full 0.995
_diffrn_reflns_point_group_measured_fraction_max 0.994
_diffrn_reflns_theta_full 26.000
_diffrn_reflns_theta_max 27.491
_diffrn_reflns_theta_min 2.814
_exptl_absorpt_coefficient_mu 0.761
_exptl_absorpt_correction_T_max 1.000
_exptl_absorpt_correction_T_min 0.688
_exptl_absorpt_correction_type multi-scan
_exptl_absorpt_process_details
;
 Using multiple and symmetry-related data measurements via the program SORTAV
 See R.H. Blessing, Acta Cryst (1995), A51, 33-38 
;
_exptl_crystal_colour yellow
_exptl_crystal_density_diffrn 1.803
_exptl_crystal_description block
_exptl_crystal_F_000 1536
_exptl_crystal_recrystallization_method 'Re-crystallisation from solvent: nitromethane/diethyl ether'
_exptl_crystal_size_max 0.45
_exptl_crystal_size_mid 0.26
_exptl_crystal_size_min 0.22
_refine_diff_density_max 0.256
_refine_diff_density_min -0.348
_refine_diff_density_rms 0.056
_refine_ls_extinction_coef 0.0052(9)
_refine_ls_extinction_expression Fc^*^=kFc[1+0.001xFc^2^\l^3^/sin(2\q)]^-1/4^
_refine_ls_extinction_method 'SHELXL-2018/3 (Sheldrick 2018)'
_refine_ls_goodness_of_fit_ref 1.022
_refine_ls_hydrogen_treatment constr
_refine_ls_matrix_type full
_refine_ls_number_parameters 269
_refine_ls_number_reflns 3234
_refine_ls_number_restraints 12
_refine_ls_restrained_S_all 1.023
_refine_ls_R_factor_all 0.0466
_refine_ls_R_factor_gt 0.0359
_refine_ls_shift/su_max 0.001
_refine_ls_shift/su_mean 0.000
_refine_ls_structure_factor_coef Fsqd
_refine_ls_weighting_details 'w=1/[\s^2^(Fo^2^)+(0.0491P)^2^+1.7095P] where P=(Fo^2^+2Fc^2^)/3'
_refine_ls_weighting_scheme calc
_refine_ls_wR_factor_gt 0.0924
_refine_ls_wR_factor_ref 0.0998
_reflns_Friedel_coverage 0.000
_reflns_number_gt 2670
_reflns_number_total 3234
_reflns_threshold_expression 'I > 2\s(I)'
_cod_data_source_file d4dt00443d2.cif
_cod_data_source_block mah35
_cod_depositor_comments 'Adding full bibliography for 7715536--7715541.cif.'
_cod_database_code 7715538
_shelx_shelxl_version_number 2018/3
_shelx_space_group_comment
;
The symmetry employed for this shelxl refinement is uniquely defined
by the following loop, which should always be used as a source of
symmetry information in preference to the above space-group names.
They are only intended as comments.
;
_olex2_refinement_description
;
1. Fixed Uiso
 At 1.2 times of:
  All C(H) groups
2. Restrained distances
 P18-F19A
 1.58095 with sigma of 0.02
 P18-F20A
 1.58095 with sigma of 0.02
 P18-F21A
 1.58095 with sigma of 0.02
 P18-F22A
 1.58095 with sigma of 0.02
 P18-F23A
 1.58095 with sigma of 0.02
 P18-F24A
 1.58095 with sigma of 0.02
 P18-F19B
 1.58095 with sigma of 0.02
 P18-F20B
 1.58095 with sigma of 0.02
 P18-F21B
 1.58095 with sigma of 0.02
 P18-F22B
 1.58095 with sigma of 0.02
 P18-F23B
 1.58095 with sigma of 0.02
 P18-F24B
 1.58095 with sigma of 0.02
3. Others
 1(DFIX)=1(DFIX)=1(DFIX)=1(DFIX)=1(DFIX)=1(DFIX)=1(DFIX)=1(DFIX)=1(DFIX)=
 1(DFIX)=1(DFIX)=1(DFIX)=FVAR(1)
 Fixed Sof: F19A(0.5) F20A(0.5) F21A(0.5) F22A(0.5) F23A(0.5) F24A(0.5)
 F19B(0.5) F20B(0.5) F21B(0.5) F22B(0.5) F23B(0.5) F24B(0.5)
4.a Aromatic/amide H refined with riding coordinates:
 C4(H4), C5(H5), C6(H6), C10(H10), C11(H11), C12(H12), C15(H15), C16(H16),
 C17(H17)
;
_olex2_submission_special_instructions 'No special instructions were received'

loop_
_space_group_symop_operation_xyz
'x, y, z'
'-x, y, -z+1/2'
'x+1/2, y+1/2, z'
'-x+1/2, y+1/2, -z+1/2'
'-x, -y, -z'
'x, -y, z-1/2'
'-x+1/2, -y+1/2, -z'
'x+1/2, -y+1/2, z-1/2'

loop_
_atom_site_label
_atom_site_type_symbol
_atom_site_fract_x
_atom_site_fract_y
_atom_site_fract_z
_atom_site_U_iso_or_equiv
_atom_site_adp_type
_atom_site_occupancy
_atom_site_site_symmetry_order
_atom_site_calc_flag
_atom_site_refinement_flags_posn
_atom_site_refinement_flags_adp
_atom_site_refinement_flags_occupancy
_atom_site_disorder_assembly
_atom_site_disorder_group
Fe1 Fe 0.000000 0.81485(4) 0.250000 0.03816(15) Uani 1 2 d S T P . .
N2 N 0.00985(10) 0.76470(16) 0.35357(7) 0.0379(3) Uani 1 1 d . . . . .
C3 C -0.03550(13) 0.8404(2) 0.39252(9) 0.0411(4) Uani 1 1 d . . . . .
C4 C -0.03742(15) 0.8080(2) 0.45765(10) 0.0524(5) Uani 1 1 d . . . . .
H4 H -0.071992 0.860597 0.483240 0.063 Uiso 1 1 calc R U . . .
C5 C 0.01449(17) 0.6940(2) 0.48277(10) 0.0551(5) Uani 1 1 d . . . . .
H5 H 0.015484 0.669173 0.526543 0.066 Uiso 1 1 calc R U . . .
C6 C 0.06501(15) 0.6158(2) 0.44444(9) 0.0506(5) Uani 1 1 d . . . . .
H6 H 0.101119 0.539860 0.461438 0.061 Uiso 1 1 calc R U . . .
C7 C 0.05929(13) 0.6558(2) 0.37972(9) 0.0412(4) Uani 1 1 d . . . . .
N8 N -0.07897(11) 0.95959(17) 0.36118(7) 0.0441(4) Uani 1 1 d . . . . .
N9 N -0.06937(11) 0.98310(17) 0.29706(8) 0.0454(4) Uani 1 1 d . . . . .
C10 C -0.10421(16) 1.1109(2) 0.28405(11) 0.0556(5) Uani 1 1 d . . . . .
H10 H -0.107244 1.155763 0.243642 0.067 Uiso 1 1 calc R U . . .
C11 C -0.13573(17) 1.1694(2) 0.33870(12) 0.0617(6) Uani 1 1 d . . . . .
H11 H -0.163033 1.257305 0.341388 0.074 Uiso 1 1 calc R U . . .
C12 C -0.11837(15) 1.0721(2) 0.38691(11) 0.0562(5) Uani 1 1 d . . . . .
H12 H -0.131011 1.080446 0.429625 0.067 Uiso 1 1 calc R U . . .
N13 N 0.10646(11) 0.58653(16) 0.33424(8) 0.0437(4) Uani 1 1 d . . . . .
N14 N 0.10301(11) 0.64381(17) 0.27337(8) 0.0445(4) Uani 1 1 d . . . . .
C15 C 0.15144(14) 0.5553(2) 0.24191(11) 0.0524(5) Uani 1 1 d . . . . .
H15 H 0.161046 0.566875 0.198647 0.063 Uiso 1 1 calc R U . . .
C16 C 0.18588(15) 0.4434(2) 0.28185(12) 0.0587(6) Uani 1 1 d . . . . .
H16 H 0.221945 0.369099 0.270818 0.070 Uiso 1 1 calc R U . . .
C17 C 0.15615(15) 0.4649(2) 0.34007(12) 0.0542(5) Uani 1 1 d . . . . .
H17 H 0.167503 0.407495 0.377012 0.065 Uiso 1 1 calc R U . . .
P18 P 0.22136(4) 1.02536(6) 0.41704(3) 0.05205(19) Uani 1 1 d D . . . .
F19A F 0.1848(10) 0.9642(15) 0.3459(6) 0.094(4) Uani 0.5 1 d D . P A 1
F20A F 0.2503(6) 1.0812(17) 0.4905(6) 0.069(2) Uani 0.5 1 d D . P A 1
F21A F 0.3283(7) 0.9873(16) 0.4163(7) 0.067(2) Uani 0.5 1 d D . P A 1
F22A F 0.2144(13) 0.8737(14) 0.4499(9) 0.113(4) Uani 0.5 1 d D . P A 1
F23A F 0.1161(6) 1.0492(11) 0.4203(4) 0.102(3) Uani 0.5 1 d D . P A 1
F24A F 0.2351(11) 1.1685(14) 0.3837(7) 0.089(3) Uani 0.5 1 d D . P A 1
F19B F 0.2513(11) 1.1625(15) 0.3799(8) 0.085(3) Uani 0.5 1 d D . P A 2
F20B F 0.1974(8) 0.9457(12) 0.3484(5) 0.0613(17) Uani 0.5 1 d D . P A 2
F21B F 0.1850(13) 0.9006(14) 0.4525(8) 0.123(5) Uani 0.5 1 d D . P A 2
F22B F 0.1236(6) 1.1051(13) 0.4127(5) 0.128(4) Uani 0.5 1 d D . P A 2
F23B F 0.2533(9) 1.1076(19) 0.4830(6) 0.090(4) Uani 0.5 1 d D . P A 2
F24B F 0.3186(8) 0.9652(16) 0.4159(8) 0.082(3) Uani 0.5 1 d D . P A 2

loop_
_atom_site_aniso_label
_atom_site_aniso_U_11
_atom_site_aniso_U_22
_atom_site_aniso_U_33
_atom_site_aniso_U_23
_atom_site_aniso_U_13
_atom_site_aniso_U_12
Fe1 0.0501(2) 0.0361(2) 0.0289(2) 0.000 0.00802(15) 0.000
N2 0.0441(8) 0.0394(8) 0.0309(7) -0.0009(6) 0.0074(6) -0.0010(6)
C3 0.0446(9) 0.0447(10) 0.0344(9) -0.0047(8) 0.0078(7) -0.0024(8)
C4 0.0618(12) 0.0611(13) 0.0375(10) -0.0058(9) 0.0174(9) -0.0064(10)
C5 0.0724(14) 0.0605(13) 0.0328(9) 0.0059(9) 0.0089(9) -0.0121(11)
C6 0.0623(12) 0.0492(11) 0.0391(10) 0.0088(9) 0.0039(9) -0.0041(10)
C7 0.0472(9) 0.0398(9) 0.0360(9) 0.0021(8) 0.0051(7) -0.0037(8)
N8 0.0488(8) 0.0480(9) 0.0361(8) -0.0073(7) 0.0079(6) 0.0051(7)
N9 0.0568(9) 0.0424(9) 0.0369(8) -0.0024(7) 0.0071(7) 0.0073(7)
C10 0.0697(13) 0.0448(11) 0.0502(11) -0.0019(9) 0.0020(10) 0.0106(10)
C11 0.0715(14) 0.0481(12) 0.0638(14) -0.0140(11) 0.0050(11) 0.0178(11)
C12 0.0598(12) 0.0591(13) 0.0495(12) -0.0180(10) 0.0080(9) 0.0087(10)
N13 0.0512(9) 0.0392(8) 0.0411(8) 0.0047(7) 0.0082(7) 0.0046(7)
N14 0.0512(9) 0.0459(9) 0.0377(8) 0.0015(7) 0.0112(7) 0.0041(7)
C15 0.0532(11) 0.0541(12) 0.0518(11) -0.0077(9) 0.0140(9) 0.0039(10)
C16 0.0578(12) 0.0486(12) 0.0698(15) -0.0103(11) 0.0105(11) 0.0106(10)
C17 0.0594(12) 0.0407(11) 0.0611(13) 0.0049(9) 0.0049(10) 0.0067(9)
P18 0.0556(3) 0.0618(4) 0.0401(3) -0.0023(2) 0.0115(2) -0.0045(3)
F19A 0.107(7) 0.129(8) 0.041(4) 0.003(3) -0.008(3) -0.014(5)
F20A 0.071(3) 0.092(6) 0.042(2) -0.014(3) 0.003(2) 0.008(3)
F21A 0.054(3) 0.091(6) 0.056(3) 0.001(3) 0.006(2) 0.002(3)
F22A 0.172(12) 0.076(3) 0.092(5) 0.030(3) 0.024(5) -0.037(4)
F23A 0.055(2) 0.174(8) 0.082(5) -0.052(6) 0.025(3) -0.016(4)
F24A 0.123(7) 0.047(4) 0.092(7) 0.014(3) -0.005(5) 0.027(4)
F19B 0.115(6) 0.063(5) 0.088(5) 0.016(3) 0.050(5) 0.005(4)
F20B 0.063(2) 0.068(3) 0.052(4) -0.022(3) 0.007(2) -0.002(2)
F21B 0.160(11) 0.145(10) 0.064(3) 0.017(6) 0.021(5) -0.088(9)
F22B 0.071(4) 0.224(10) 0.096(4) 0.041(5) 0.035(3) 0.054(5)
F23B 0.138(6) 0.079(5) 0.054(4) -0.022(4) 0.020(3) -0.008(3)
F24B 0.090(6) 0.074(4) 0.078(5) -0.015(3) 0.000(4) 0.041(5)

loop_
_atom_type_symbol
_atom_type_description
_atom_type_scat_dispersion_real
_atom_type_scat_dispersion_imag
_atom_type_scat_source
C C 0.0033 0.0016 'International Tables Vol C Tables 4.2.6.8 and 6.1.1.4'
H H 0.0000 0.0000 'International Tables Vol C Tables 4.2.6.8 and 6.1.1.4'
N N 0.0061 0.0033 'International Tables Vol C Tables 4.2.6.8 and 6.1.1.4'
Fe Fe 0.3463 0.8444 'International Tables Vol C Tables 4.2.6.8 and 6.1.1.4'
P P 0.1023 0.0942 'International Tables Vol C Tables 4.2.6.8 and 6.1.1.4'
F F 0.0171 0.0103 'International Tables Vol C Tables 4.2.6.8 and 6.1.1.4'

loop_
_geom_angle_atom_site_label_1
_geom_angle_atom_site_label_2
_geom_angle_atom_site_label_3
_geom_angle
_geom_angle_site_symmetry_1
_geom_angle_site_symmetry_3
_geom_angle_publ_flag
N2 Fe1 N2 154.66(8) 2 . ?
N2 Fe1 N9 128.90(6) . 2 ?
N2 Fe1 N9 71.99(6) . . ?
N2 Fe1 N14 89.64(6) . 2 ?
N2 Fe1 N14 71.66(6) . . ?
N9 Fe1 N9 86.73(9) 2 . ?
N9 Fe1 N14 106.40(6) . 2 ?
N9 Fe1 N14 141.39(6) . . ?
N14 Fe1 N14 85.95(9) . 2 ?
C3 N2 Fe1 120.76(12) . . ?
C7 N2 Fe1 121.32(12) . . ?
C7 N2 C3 117.89(15) . . ?
N2 C3 C4 123.59(18) . . ?
N2 C3 N8 113.00(15) . . ?
C4 C3 N8 123.38(17) . . ?
C3 C4 H4 121.7 . . ?
C5 C4 C3 116.60(19) . . ?
C5 C4 H4 121.7 . . ?
C4 C5 H5 119.3 . . ?
C4 C5 C6 121.43(18) . . ?
C6 C5 H5 119.3 . . ?
C5 C6 H6 121.7 . . ?
C7 C6 C5 116.62(19) . . ?
C7 C6 H6 121.7 . . ?
N2 C7 C6 123.79(18) . . ?
N2 C7 N13 112.68(15) . . ?
C6 C7 N13 123.52(18) . . ?
N9 N8 C3 117.95(15) . . ?
C12 N8 C3 129.95(17) . . ?
C12 N8 N9 111.18(17) . . ?
N8 N9 Fe1 115.50(11) . . ?
C10 N9 Fe1 139.89(14) . . ?
C10 N9 N8 104.53(16) . . ?
N9 C10 H10 124.3 . . ?
N9 C10 C11 111.4(2) . . ?
C11 C10 H10 124.3 . . ?
C10 C11 H11 127.1 . . ?
C12 C11 C10 105.80(19) . . ?
C12 C11 H11 127.1 . . ?
N8 C12 H12 126.5 . . ?
C11 C12 N8 107.07(19) . . ?
C11 C12 H12 126.5 . . ?
N14 N13 C7 118.29(15) . . ?
C17 N13 C7 130.33(17) . . ?
C17 N13 N14 111.37(16) . . ?
N13 N14 Fe1 114.86(11) . . ?
C15 N14 Fe1 138.76(14) . . ?
C15 N14 N13 104.45(16) . . ?
N14 C15 H15 124.3 . . ?
N14 C15 C16 111.5(2) . . ?
C16 C15 H15 124.3 . . ?
C15 C16 H16 127.1 . . ?
C17 C16 C15 105.83(19) . . ?
C17 C16 H16 127.1 . . ?
N13 C17 H17 126.6 . . ?
C16 C17 N13 106.86(19) . . ?
C16 C17 H17 126.6 . . ?
F19A P18 F20A 175.0(8) . . ?
F19A P18 F21A 95.8(7) . . ?
F19A P18 F22A 91.6(9) . . ?
F20A P18 F21A 88.1(6) . . ?
F20A P18 F22A 85.5(10) . . ?
F22A P18 F21A 85.8(9) . . ?
F23A P18 F19A 84.1(6) . . ?
F23A P18 F20A 91.8(4) . . ?
F23A P18 F21A 175.0(7) . . ?
F23A P18 F22A 89.1(8) . . ?
F24A P18 F19A 87.7(9) . . ?
F24A P18 F20A 95.5(9) . . ?
F24A P18 F21A 89.9(8) . . ?
F24A P18 F22A 175.6(9) . . ?
F24A P18 F23A 95.1(7) . . ?
F19B P18 F22B 84.1(7) . . ?
F20B P18 F19B 90.1(8) . . ?
F20B P18 F22B 95.7(6) . . ?
F21B P18 F19B 175.2(9) . . ?
F21B P18 F20B 90.7(8) . . ?
F21B P18 F22B 91.1(8) . . ?
F21B P18 F23B 92.9(10) . . ?
F21B P18 F24B 96.4(9) . . ?
F23B P18 F19B 86.7(10) . . ?
F23B P18 F20B 175.0(7) . . ?
F23B P18 F22B 87.7(6) . . ?
F24B P18 F19B 88.4(8) . . ?
F24B P18 F20B 83.6(7) . . ?
F24B P18 F22B 172.5(7) . . ?
F24B P18 F23B 92.5(8) . . ?

loop_
_geom_bond_atom_site_label_1
_geom_bond_atom_site_label_2
_geom_bond_distance
_geom_bond_site_symmetry_2
_geom_bond_publ_flag
Fe1 N2 2.1695(14) . ?
Fe1 N9 2.1961(16) . ?
Fe1 N14 2.2184(16) . ?
N2 C3 1.328(2) . ?
N2 C7 1.328(2) . ?
C3 C4 1.381(3) . ?
C3 N8 1.406(2) . ?
C4 H4 0.9300 . ?
C4 C5 1.378(3) . ?
C5 H5 0.9300 . ?
C5 C6 1.379(3) . ?
C6 H6 0.9300 . ?
C6 C7 1.376(3) . ?
C7 N13 1.409(2) . ?
N8 N9 1.368(2) . ?
N8 C12 1.359(3) . ?
N9 C10 1.327(3) . ?
C10 H10 0.9300 . ?
C10 C11 1.396(3) . ?
C11 H11 0.9300 . ?
C11 C12 1.352(3) . ?
C12 H12 0.9300 . ?
N13 N14 1.361(2) . ?
N13 C17 1.360(3) . ?
N14 C15 1.330(3) . ?
C15 H15 0.9300 . ?
C15 C16 1.390(3) . ?
C16 H16 0.9300 . ?
C16 C17 1.353(3) . ?
C17 H17 0.9300 . ?
P18 F19A 1.591(10) . ?
P18 F20A 1.598(9) . ?
P18 F21A 1.610(10) . ?
P18 F22A 1.600(11) . ?
P18 F23A 1.570(8) . ?
P18 F24A 1.549(10) . ?
P18 F19B 1.604(10) . ?
P18 F20B 1.595(8) . ?
P18 F21B 1.530(12) . ?
P18 F22B 1.611(9) . ?
P18 F23B 1.575(11) . ?
P18 F24B 1.539(10) . ?

loop_
_geom_torsion_atom_site_label_1
_geom_torsion_atom_site_label_2
_geom_torsion_atom_site_label_3
_geom_torsion_atom_site_label_4
_geom_torsion
_geom_torsion_site_symmetry_1
_geom_torsion_site_symmetry_2
_geom_torsion_site_symmetry_3
_geom_torsion_site_symmetry_4
_geom_torsion_publ_flag
Fe1 N2 C3 C4 175.24(15) . . . . ?
Fe1 N2 C3 N8 -6.7(2) . . . . ?
Fe1 N2 C7 C6 -177.33(15) . . . . ?
Fe1 N2 C7 N13 3.5(2) . . . . ?
Fe1 N9 C10 C11 -176.38(17) . . . . ?
Fe1 N14 C15 C16 -162.60(16) . . . . ?
N2 C3 C4 C5 2.9(3) . . . . ?
N2 C3 N8 N9 -0.4(2) . . . . ?
N2 C3 N8 C12 -168.30(19) . . . . ?
N2 C7 N13 N14 5.6(2) . . . . ?
N2 C7 N13 C17 -172.97(19) . . . . ?
C3 N2 C7 C6 1.0(3) . . . . ?
C3 N2 C7 N13 -178.11(16) . . . . ?
C3 C4 C5 C6 -0.5(3) . . . . ?
C3 N8 N9 Fe1 6.9(2) . . . . ?
C3 N8 N9 C10 -170.61(17) . . . . ?
C3 N8 C12 C11 169.3(2) . . . . ?
C4 C3 N8 N9 177.68(18) . . . . ?
C4 C3 N8 C12 9.8(3) . . . . ?
C4 C5 C6 C7 -1.3(3) . . . . ?
C5 C6 C7 N2 1.1(3) . . . . ?
C5 C6 C7 N13 -179.83(18) . . . . ?
C6 C7 N13 N14 -173.52(18) . . . . ?
C6 C7 N13 C17 7.9(3) . . . . ?
C7 N2 C3 C4 -3.1(3) . . . . ?
C7 N2 C3 N8 174.94(16) . . . . ?
C7 N13 N14 Fe1 -11.6(2) . . . . ?
C7 N13 N14 C15 -178.87(17) . . . . ?
C7 N13 C17 C16 179.00(19) . . . . ?
N8 C3 C4 C5 -174.99(18) . . . . ?
N8 N9 C10 C11 0.1(2) . . . . ?
N9 N8 C12 C11 0.8(2) . . . . ?
N9 C10 C11 C12 0.4(3) . . . . ?
C10 C11 C12 N8 -0.7(3) . . . . ?
C12 N8 N9 Fe1 176.97(13) . . . . ?
C12 N8 N9 C10 -0.5(2) . . . . ?
N13 N14 C15 C16 -0.3(2) . . . . ?
N14 N13 C17 C16 0.3(2) . . . . ?
N14 C15 C16 C17 0.5(3) . . . . ?
C15 C16 C17 N13 -0.5(2) . . . . ?
C17 N13 N14 Fe1 167.22(13) . . . . ?
C17 N13 N14 C15 0.0(2) . . . . ?
